data_2202922
loop_
_publ_author_name
'Bjernemose, Jens K.'
'McKenzie, Christine J.'

_publ_section_title
;
 2,6-Bis[bis(pyridin-2-ylmethyl)aminomethyl]-4-<i>tert</i>-butylphenol
;
_journal_issue 9
_journal_name_full 'Acta Crystallographica Section E'
_journal_page_first o1275
_journal_page_last o1276
_journal_paper_doi 10.1107/S1600536803016386
_journal_volume 59
_journal_year 2003
_chemical_formula_iupac 'C36 H40 N6 O1'
_chemical_formula_moiety 'C36 H40 N6 O1'
_chemical_formula_sum 'C36 H40 N6 O'
_chemical_formula_weight 572.74
_space_group_IT_number 14
_symmetry_cell_setting monoclinic
_symmetry_space_group_name_Hall '-P 2yn'
_symmetry_space_group_name_H-M 'P 1 21/n 1'
_audit_creation_method 'WinGX routine CIF_UPDATE'
_cell_angle_alpha 90
_cell_angle_beta 102.188(5)
_cell_angle_gamma 90
_cell_formula_units_Z 4
_cell_length_a 9.892(5)
_cell_length_b 31.185(5)
_cell_length_c 10.524(5)
_cell_measurement_reflns_used 16912
_cell_measurement_temperature 180(2)
_cell_measurement_theta_max 24.7
_cell_measurement_theta_min 3.7
_cell_volume 3173(2)
_computing_cell_refinement 'SAINT (Bruker, 2000)'
_computing_data_collection 'SMART (Bruker, 1998)'
_computing_data_reduction SAINT
_computing_molecular_graphics 'X-Seed (Barbour, 2001)'
_computing_publication_material 'WinGX (Farrugia, 1999)'
_computing_structure_refinement 'SHELXL97 (Sheldrick, 1997)'
_computing_structure_solution 'SIR97 (Altomare, 1999)'
_diffrn_measured_fraction_theta_full 0.995
_diffrn_measured_fraction_theta_max 0.995
_diffrn_measurement_device_type 'Bruker SMART CCD'
_diffrn_measurement_method 'Narrow-frame \f and \w'
_diffrn_radiation_type MoK\a
_diffrn_radiation_wavelength 0.71069
_diffrn_reflns_av_R_equivalents 0.052
_diffrn_reflns_limit_h_max 11
_diffrn_reflns_limit_h_min -11
_diffrn_reflns_limit_k_max 27
_diffrn_reflns_limit_k_min -36
_diffrn_reflns_limit_l_max 12
_diffrn_reflns_limit_l_min -12
_diffrn_reflns_number 16542
_diffrn_reflns_theta_full 24.7
_diffrn_reflns_theta_max 24.7
_diffrn_reflns_theta_min 3.7
_diffrn_standards_number 0
_exptl_absorpt_coefficient_mu 0.074
_exptl_absorpt_correction_T_max 0.989
_exptl_absorpt_correction_T_min 0.753
_exptl_absorpt_correction_type multi-scan
_exptl_absorpt_process_details '(SADABS; Sheldrick, 1996)'
_exptl_crystal_colour colourless
_exptl_crystal_density_diffrn 1.199
_exptl_crystal_density_method 'not measured'
_exptl_crystal_description prism
_exptl_crystal_F_000 1224
_exptl_crystal_size_max 0.48
_exptl_crystal_size_mid 0.35
_exptl_crystal_size_min 0.15
_refine_diff_density_max 0.32
_refine_diff_density_min -0.18
_refine_ls_extinction_coef 0.0053(9)
_refine_ls_extinction_expression Fc^*^=kFc[1+0.001xFc^2^\l^3^/sin(2\q)]^-1/4^
_refine_ls_extinction_method SHELXL97
_refine_ls_goodness_of_fit_ref 1.02
_refine_ls_hydrogen_treatment mixed
_refine_ls_matrix_type full
_refine_ls_number_parameters 392
_refine_ls_number_reflns 5388
_refine_ls_number_restraints 1
_refine_ls_restrained_S_all 1.02
_refine_ls_R_factor_gt 0.051
_refine_ls_shift/su_max 0.001
_refine_ls_structure_factor_coef Fsqd
_refine_ls_weighting_details 'calc w = 1/[\s^2^(Fo^2^)+(0.0705P)^2^+0.1173P] where P = (Fo^2^+2Fc^2^)/3'
_refine_ls_weighting_scheme calc
_refine_ls_wR_factor_ref 0.138
_reflns_number_gt 3501
_reflns_number_total 5388
_reflns_threshold_expression I>2\s(I)
_cod_data_source_file tk6119.cif
_cod_data_source_block I
_cod_depositor_comments
;
The following automatic conversions were performed:

'_exptl_absorpt_correction_type' value 'Multi-scan' changed to
'multi-scan' according to
/home/saulius/struct/CIF-dictionaries/cif_core.dic dictionary named
'cif_core.dic' version 2.4.1 from 2010-06-29.

Automatic conversion script
Id: cif_fix_values 1715 2011-07-08 13:25:40Z adriana 
;
_cod_original_sg_symbol_H-M 'P 21/n'
_cod_database_code 2202922
_cod_database_fobs_code 2202922

loop_
_symmetry_equiv_pos_as_xyz
'x, y, z'
'-x+1/2, y+1/2, -z+1/2'
'-x, -y, -z'
'x-1/2, -y-1/2, z-1/2'

loop_
_atom_site_label
_atom_site_fract_x
_atom_site_fract_y
_atom_site_fract_z
_atom_site_U_iso_or_equiv
_atom_site_adp_type
_atom_site_calc_flag
_atom_site_refinement_flags
_atom_site_occupancy
_atom_site_disorder_assembly
_atom_site_disorder_group
_atom_site_type_symbol
C1 0.5137(2) 0.31570(6) 0.57854(19) 0.0279(5) Uani d . 1 . . C
C2 0.6341(2) 0.30429(6) 0.66721(19) 0.0281(5) Uani d . 1 . . C
C3 0.7047(2) 0.33577(6) 0.7494(2) 0.0306(5) Uani d . 1 . . C
H3 0.7851 0.3278 0.8117 0.037 Uiso calc R 1 . . H
C4 0.6621(2) 0.37820(6) 0.74369(19) 0.0281(5) Uani d . 1 . . C
C5 0.5430(2) 0.38842(6) 0.6520(2) 0.0297(5) Uani d . 1 . . C
H5 0.513 0.4174 0.6444 0.036 Uiso calc R 1 . . H
C6 0.46649(19) 0.35799(6) 0.57161(19) 0.0271(5) Uani d . 1 . . C
C7 0.7375(2) 0.41262(7) 0.8354(2) 0.0351(5) Uani d . 1 . . C
C8 0.8608(3) 0.39482(8) 0.9322(3) 0.0588(7) Uani d . 1 . . C
H8A 0.9057 0.418 0.9885 0.088 Uiso calc R 1 . . H
H8B 0.9269 0.3823 0.8852 0.088 Uiso calc R 1 . . H
H8C 0.8293 0.3727 0.9854 0.088 Uiso calc R 1 . . H
C9 0.7857(3) 0.44876(7) 0.7585(3) 0.0570(7) Uani d . 1 . . C
H9A 0.7063 0.4604 0.6963 0.086 Uiso calc R 1 . . H
H9B 0.8538 0.4377 0.7114 0.086 Uiso calc R 1 . . H
H9C 0.8279 0.4715 0.8182 0.086 Uiso calc R 1 . . H
C10 0.6362(3) 0.43104(8) 0.9138(3) 0.0562(7) Uani d . 1 . . C
H10A 0.555 0.4427 0.8541 0.084 Uiso calc R 1 . . H
H10B 0.682 0.4539 0.9711 0.084 Uiso calc R 1 . . H
H10C 0.6071 0.4082 0.9663 0.084 Uiso calc R 1 . . H
C20 0.6933(2) 0.25973(6) 0.6688(2) 0.0347(5) Uani d . 1 . . C
H20A 0.7364 0.2561 0.5927 0.042 Uiso calc R 1 . . H
H20B 0.7664 0.256 0.7483 0.042 Uiso calc R 1 . . H
C60 0.3339(2) 0.36825(6) 0.4758(2) 0.0325(5) Uani d . 1 . . C
H60A 0.3482 0.363 0.3868 0.039 Uiso calc R 1 . . H
H60B 0.2611 0.3483 0.4908 0.039 Uiso calc R 1 . . H
C211 0.5445(2) 0.22486(7) 0.7908(2) 0.0440(6) Uani d . 1 . . C
H21A 0.5342 0.2545 0.821 0.053 Uiso calc R 1 . . H
H21B 0.6187 0.2109 0.8553 0.053 Uiso calc R 1 . . H
C212 0.4117(3) 0.20117(7) 0.7865(3) 0.0522(7) Uani d . 1 . . C
C213 0.3070(3) 0.19958(8) 0.6781(3) 0.0670(8) Uani d . 1 . . C
H213 0.3186 0.2123 0.5991 0.08 Uiso calc R 1 . . H
C214 0.1843(3) 0.17943(10) 0.6846(4) 0.0917(12) Uani d . 1 . . C
H214 0.1106 0.178 0.6104 0.11 Uiso calc R 1 . . H
C215 0.1712(5) 0.16162(12) 0.7997(6) 0.1076(17) Uani d . 1 . . C
H215 0.0878 0.1477 0.8073 0.129 Uiso calc R 1 . . H
C216 0.2772(5) 0.16401(10) 0.9017(5) 0.0994(15) Uani d . 1 . . C
H216 0.2659 0.1514 0.9809 0.119 Uiso calc R 1 . . H
C221 0.6357(2) 0.18476(6) 0.6305(2) 0.0371(5) Uani d . 1 . . C
H22A 0.565 0.1627 0.6352 0.045 Uiso calc R 1 . . H
H22B 0.7214 0.1769 0.6935 0.045 Uiso calc R 1 . . H
C222 0.6642(2) 0.18537(6) 0.4957(2) 0.0335(5) Uani d . 1 . . C
C223 0.7856(2) 0.16950(7) 0.4706(3) 0.0458(6) Uani d . 1 . . C
H223 0.852 0.1565 0.538 0.055 Uiso calc R 1 . . H
C224 0.8099(3) 0.17258(8) 0.3469(3) 0.0586(8) Uani d . 1 . . C
H224 0.8933 0.1619 0.3277 0.07 Uiso calc R 1 . . H
C225 0.7122(3) 0.19128(8) 0.2525(3) 0.0595(7) Uani d . 1 . . C
H225 0.7267 0.1944 0.1666 0.071 Uiso calc R 1 . . H
C226 0.5929(3) 0.20538(8) 0.2846(3) 0.0581(7) Uani d . 1 . . C
H226 0.5241 0.2176 0.2176 0.07 Uiso calc R 1 . . H
C611 0.2245(2) 0.41865(6) 0.5967(2) 0.0335(5) Uani d . 1 . . C
H61A 0.2825 0.4038 0.672 0.04 Uiso calc R 1 . . H
H61B 0.1313 0.4055 0.5805 0.04 Uiso calc R 1 . . H
C612 0.2127(2) 0.46535(7) 0.6302(2) 0.0314(5) Uani d . 1 . . C
C613 0.2735(2) 0.49812(7) 0.5739(2) 0.0377(5) Uani d . 1 . . C
H613 0.3275 0.4918 0.5115 0.045 Uiso calc R 1 . . H
C614 0.2554(2) 0.53993(7) 0.6087(2) 0.0430(6) Uani d . 1 . . C
H614 0.2948 0.5628 0.5694 0.052 Uiso calc R 1 . . H
C615 0.1790(2) 0.54801(7) 0.7015(2) 0.0440(6) Uani d . 1 . . C
H615 0.1652 0.5765 0.7284 0.053 Uiso calc R 1 . . H
C616 0.1236(2) 0.51353(7) 0.7540(2) 0.0434(6) Uani d . 1 . . C
H616 0.0722 0.5191 0.819 0.052 Uiso calc R 1 . . H
C621 0.1816(2) 0.42173(7) 0.36475(19) 0.0312(5) Uani d . 1 . . C
H62A 0.1275 0.4471 0.381 0.037 Uiso calc R 1 . . H
H62B 0.117 0.3972 0.345 0.037 Uiso calc R 1 . . H
C622 0.2430(2) 0.43048(6) 0.2480(2) 0.0296(5) Uani d . 1 . . C
C623 0.3810(2) 0.44006(7) 0.2575(2) 0.0375(5) Uani d . 1 . . C
H623 0.4435 0.44 0.3395 0.045 Uiso calc R 1 . . H
C624 0.4266(2) 0.44976(7) 0.1458(2) 0.0459(6) Uani d . 1 . . C
H624 0.5211 0.4564 0.1495 0.055 Uiso calc R 1 . . H
C625 0.3331(2) 0.44972(7) 0.0291(2) 0.0441(6) Uani d . 1 . . C
H625 0.3613 0.4567 -0.0492 0.053 Uiso calc R 1 . . H
C626 0.1985(2) 0.43950(7) 0.0279(2) 0.0405(6) Uani d . 1 . . C
H626 0.1348 0.4392 -0.0534 0.049 Uiso calc R 1 . . H
N2 0.58677(18) 0.22663(5) 0.66572(17) 0.0328(4) Uani d . 1 . . N
N6 0.28431(16) 0.41209(5) 0.48279(16) 0.0292(4) Uani d . 1 . . N
N211 0.3999(3) 0.18311(7) 0.9004(2) 0.0767(8) Uani d . 1 . . N
N221 0.5666(2) 0.20307(6) 0.4039(2) 0.0473(5) Uani d . 1 . . N
N611 0.13705(18) 0.47286(6) 0.71994(17) 0.0390(5) Uani d . 1 . . N
N621 0.15145(18) 0.42993(5) 0.13452(17) 0.0354(4) Uani d . 1 . . N
O1 0.43944(14) 0.28727(4) 0.49318(14) 0.0369(4) Uani d D 1 . . O
H1 0.470(2) 0.2615(6) 0.509(2) 0.044 Uiso d D 1 . . H

loop_
_atom_site_aniso_label
_atom_site_aniso_U_11
_atom_site_aniso_U_22
_atom_site_aniso_U_33
_atom_site_aniso_U_12
_atom_site_aniso_U_13
_atom_site_aniso_U_23
C1 0.0305(11) 0.0295(11) 0.0233(12) -0.0045(9) 0.0050(9) -0.0032(9)
C2 0.0292(11) 0.0296(11) 0.0253(12) 0.0000(9) 0.0052(9) 0.0008(9)
C3 0.0282(11) 0.0363(12) 0.0256(12) 0.0012(9) 0.0019(9) 0.0030(9)
C4 0.0286(11) 0.0321(11) 0.0243(12) -0.0011(9) 0.0071(9) 0.0004(9)
C5 0.0334(12) 0.0273(11) 0.0284(12) 0.0024(9) 0.0066(10) 0.0002(9)
C6 0.0281(11) 0.0303(11) 0.0218(12) 0.0014(9) 0.0029(9) 0.0018(8)
C7 0.0346(12) 0.0359(12) 0.0327(13) -0.0032(9) 0.0024(10) -0.0046(9)
C8 0.0576(16) 0.0527(15) 0.0534(18) -0.0077(13) -0.0169(14) -0.0122(12)
C9 0.0638(17) 0.0492(15) 0.0575(19) -0.0184(13) 0.0116(14) -0.0031(13)
C10 0.0575(16) 0.0631(17) 0.0480(17) -0.0062(13) 0.0108(14) -0.0213(13)
C20 0.0332(12) 0.0322(12) 0.0364(14) 0.0015(9) 0.0024(10) -0.0010(9)
C60 0.0347(12) 0.0333(12) 0.0265(12) 0.0026(9) -0.0003(10) -0.0007(9)
C211 0.0613(16) 0.0387(13) 0.0351(15) 0.0027(11) 0.0172(12) 0.0003(10)
C212 0.0758(19) 0.0337(13) 0.0601(19) 0.0023(12) 0.0436(17) -0.0019(12)
C213 0.0631(19) 0.0626(18) 0.082(2) -0.0084(15) 0.0300(18) 0.0016(16)
C214 0.065(2) 0.084(2) 0.139(4) -0.0145(17) 0.050(2) -0.011(2)
C215 0.113(3) 0.074(2) 0.169(5) -0.025(2) 0.105(4) -0.030(3)
C216 0.154(4) 0.059(2) 0.122(4) -0.023(3) 0.114(3) -0.011(2)
C221 0.0429(13) 0.0276(12) 0.0419(14) 0.0032(10) 0.0111(11) 0.0036(10)
C222 0.0380(12) 0.0231(11) 0.0404(14) -0.0017(9) 0.0102(11) -0.0050(9)
C223 0.0415(14) 0.0460(14) 0.0514(17) 0.0059(11) 0.0129(13) -0.0057(11)
C224 0.0571(17) 0.0565(17) 0.070(2) 0.0039(13) 0.0307(17) -0.0135(14)
C225 0.083(2) 0.0545(16) 0.0502(18) 0.0003(15) 0.0345(17) -0.0077(13)
C226 0.0695(18) 0.0668(18) 0.0403(17) 0.0095(14) 0.0169(15) 0.0072(13)
C611 0.0332(12) 0.0412(13) 0.0258(13) 0.0029(10) 0.0060(10) 0.0028(9)
C612 0.0283(11) 0.0408(13) 0.0231(12) 0.0056(9) 0.0006(10) 0.0002(9)
C613 0.0370(12) 0.0404(13) 0.0368(14) 0.0014(10) 0.0104(11) -0.0023(10)
C614 0.0407(13) 0.0427(14) 0.0446(16) -0.0010(11) 0.0068(12) -0.0007(11)
C615 0.0405(13) 0.0419(14) 0.0449(16) 0.0074(11) -0.0014(12) -0.0103(11)
C616 0.0405(13) 0.0561(16) 0.0338(14) 0.0134(12) 0.0081(11) -0.0055(11)
C621 0.0277(11) 0.0374(12) 0.0263(13) 0.0037(9) 0.0006(10) 0.0016(9)
C622 0.0348(12) 0.0280(11) 0.0242(12) 0.0037(9) 0.0018(10) -0.0001(9)
C623 0.0327(12) 0.0492(14) 0.0289(13) 0.0016(10) 0.0024(10) 0.0017(10)
C624 0.0368(13) 0.0610(16) 0.0407(16) 0.0001(11) 0.0099(12) 0.0008(12)
C625 0.0478(14) 0.0559(15) 0.0302(14) 0.0015(12) 0.0119(12) 0.0037(11)
C626 0.0453(14) 0.0487(14) 0.0244(14) 0.0007(11) 0.0003(11) 0.0012(10)
N2 0.0400(10) 0.0272(9) 0.0328(11) 0.0006(8) 0.0115(9) 0.0002(7)
N6 0.0312(9) 0.0349(10) 0.0194(10) 0.0058(7) 0.0007(8) -0.0003(7)
N211 0.127(2) 0.0517(14) 0.0702(18) -0.0082(14) 0.0647(17) -0.0038(12)
N221 0.0487(12) 0.0536(12) 0.0416(13) 0.0098(10) 0.0141(10) 0.0081(10)
N611 0.0401(11) 0.0484(12) 0.0286(11) 0.0086(9) 0.0075(9) 0.0012(9)
N621 0.0373(10) 0.0425(11) 0.0238(11) -0.0004(8) 0.0006(9) 0.0018(8)
O1 0.0410(9) 0.0290(8) 0.0350(9) 0.0016(7) -0.0048(7) -0.0061(7)

loop_
_atom_type_symbol
_atom_type_description
_atom_type_scat_dispersion_real
_atom_type_scat_dispersion_imag
_atom_type_scat_source
C C 0.0033 0.0016 'International Tables Vol C Tables 4.2.6.8 and 6.1.1.4'
H H 0 0 'International Tables Vol C Tables 4.2.6.8 and 6.1.1.4'
N N 0.0061 0.0033 'International Tables Vol C Tables 4.2.6.8 and 6.1.1.4'
O O 0.0106 0.006 'International Tables Vol C Tables 4.2.6.8 and 6.1.1.4'

loop_
_geom_angle_atom_site_label_1
_geom_angle_atom_site_label_2
_geom_angle_atom_site_label_3
_geom_angle
_geom_angle_publ_flag
O1 C1 C2 122.73(17) y
O1 C1 C6 116.91(17) y
C2 C1 C6 120.33(17) ?
C3 C2 C1 118.73(18) ?
C3 C2 C20 119.93(18) ?
C1 C2 C20 121.20(17) ?
C4 C3 C2 122.48(19) ?
C4 C3 H3 118.8 ?
C2 C3 H3 118.8 ?
C3 C4 C5 116.96(18) ?
C3 C4 C7 122.68(18) ?
C5 C4 C7 120.33(17) ?
C6 C5 C4 122.64(18) ?
C6 C5 H5 118.7 ?
C4 C5 H5 118.7 ?
C5 C6 C1 118.79(18) ?
C5 C6 C60 123.23(17) ?
C1 C6 C60 117.98(17) ?
C8 C7 C9 109.27(19) ?
C8 C7 C4 112.48(17) ?
C9 C7 C4 110.49(19) ?
C8 C7 C10 107.3(2) ?
C9 C7 C10 108.77(19) ?
C4 C7 C10 108.39(17) ?
C7 C8 H8A 109.5 ?
C7 C8 H8B 109.5 ?
H8A C8 H8B 109.5 ?
C7 C8 H8C 109.5 ?
H8A C8 H8C 109.5 ?
H8B C8 H8C 109.5 ?
C7 C9 H9A 109.5 ?
C7 C9 H9B 109.5 ?
H9A C9 H9B 109.5 ?
C7 C9 H9C 109.5 ?
H9A C9 H9C 109.5 ?
H9B C9 H9C 109.5 ?
C7 C10 H10A 109.5 ?
C7 C10 H10B 109.5 ?
H10A C10 H10B 109.5 ?
C7 C10 H10C 109.5 ?
H10A C10 H10C 109.5 ?
H10B C10 H10C 109.5 ?
N2 C20 C2 111.81(16) ?
N2 C20 H20A 109.3 ?
C2 C20 H20A 109.3 ?
N2 C20 H20B 109.3 ?
C2 C20 H20B 109.3 ?
H20A C20 H20B 107.9 ?
N6 C60 C6 114.74(16) ?
N6 C60 H60A 108.6 ?
C6 C60 H60A 108.6 ?
N6 C60 H60B 108.6 ?
C6 C60 H60B 108.6 ?
H60A C60 H60B 107.6 ?
N2 C211 C212 114.0(2) ?
N2 C211 H21A 108.8 ?
C212 C211 H21A 108.8 ?
N2 C211 H21B 108.8 ?
C212 C211 H21B 108.8 ?
H21A C211 H21B 107.7 ?
N211 C212 C213 122.1(3) ?
N211 C212 C211 114.7(3) ?
C213 C212 C211 123.2(2) ?
C212 C213 C214 119.6(3) ?
C212 C213 H213 120.2 ?
C214 C213 H213 120.2 ?
C215 C214 C213 118.6(4) ?
C215 C214 H214 120.7 ?
C213 C214 H214 120.7 ?
C216 C215 C214 119.0(4) ?
C216 C215 H215 120.5 ?
C214 C215 H215 120.5 ?
C215 C216 N211 124.7(4) ?
C215 C216 H216 117.6 ?
N211 C216 H216 117.6 ?
N2 C221 C222 111.41(16) ?
N2 C221 H22A 109.3 ?
C222 C221 H22A 109.3 ?
N2 C221 H22B 109.3 ?
C222 C221 H22B 109.3 ?
H22A C221 H22B 108 ?
N221 C222 C223 122.6(2) ?
N221 C222 C221 115.96(19) ?
C223 C222 C221 121.4(2) ?
C222 C223 C224 119.4(2) ?
C222 C223 H223 120.3 ?
C224 C223 H223 120.3 ?
C225 C224 C223 118.8(2) ?
C225 C224 H224 120.6 ?
C223 C224 H224 120.6 ?
C224 C225 C226 118.3(3) ?
C224 C225 H225 120.8 ?
C226 C225 H225 120.8 ?
N221 C226 C225 124.3(3) ?
N221 C226 H226 117.9 ?
C225 C226 H226 117.9 ?
N6 C611 C612 113.09(16) ?
N6 C611 H61A 109 ?
C612 C611 H61A 109 ?
N6 C611 H61B 109 ?
C612 C611 H61B 109 ?
H61A C611 H61B 107.8 ?
N611 C612 C613 122.02(19) ?
N611 C612 C611 114.49(18) ?
C613 C612 C611 123.49(19) ?
C614 C613 C612 119.6(2) ?
C614 C613 H613 120.2 ?
C612 C613 H613 120.2 ?
C613 C614 C615 118.9(2) ?
C613 C614 H614 120.5 ?
C615 C614 H614 120.5 ?
C616 C615 C614 117.8(2) ?
C616 C615 H615 121.1 ?
C614 C615 H615 121.1 ?
N611 C616 C615 124.4(2) ?
N611 C616 H616 117.8 ?
C615 C616 H616 117.8 ?
N6 C621 C622 113.81(16) ?
N6 C621 H62A 108.8 ?
C622 C621 H62A 108.8 ?
N6 C621 H62B 108.8 ?
C622 C621 H62B 108.8 ?
H62A C621 H62B 107.7 ?
N621 C622 C623 122.7(2) ?
N621 C622 C621 114.36(18) ?
C623 C622 C621 122.90(19) ?
C624 C623 C622 118.9(2) ?
C624 C623 H623 120.6 ?
C622 C623 H623 120.6 ?
C625 C624 C623 118.8(2) ?
C625 C624 H624 120.6 ?
C623 C624 H624 120.6 ?
C626 C625 C624 118.7(2) ?
C626 C625 H625 120.7 ?
C624 C625 H625 120.7 ?
N621 C626 C625 123.8(2) ?
N621 C626 H626 118.1 ?
C625 C626 H626 118.1 ?
C211 N2 C221 111.48(16) ?
C211 N2 C20 110.24(17) ?
C221 N2 C20 110.91(16) ?
C611 N6 C60 111.80(16) ?
C611 N6 C621 109.89(16) ?
C60 N6 C621 109.32(15) ?
C212 N211 C216 116.0(3) y
C222 N221 C226 116.7(2) y
C616 N611 C612 117.20(19) y
C626 N621 C622 117.15(19) y
C1 O1 H1 111.1(15) ?

loop_
_geom_bond_atom_site_label_1
_geom_bond_atom_site_label_2
_geom_bond_site_symmetry_2
_geom_bond_distance
_geom_bond_publ_flag
C1 O1 . 1.362(2) ?
C1 C2 . 1.395(3) ?
C1 C6 . 1.396(3) ?
C2 C3 . 1.395(3) ?
C2 C20 . 1.507(3) ?
C3 C4 . 1.386(3) ?
C3 H3 . 0.95 ?
C4 C5 . 1.393(3) ?
C4 C7 . 1.528(3) ?
C5 C6 . 1.386(3) ?
C5 H5 . 0.95 ?
C6 C60 . 1.511(3) ?
C7 C8 . 1.520(3) ?
C7 C9 . 1.522(3) ?
C7 C10 . 1.537(3) ?
C8 H8A . 0.98 ?
C8 H8B . 0.98 ?
C8 H8C . 0.98 ?
C9 H9A . 0.98 ?
C9 H9B . 0.98 ?
C9 H9C . 0.98 ?
C10 H10A . 0.98 ?
C10 H10B . 0.98 ?
C10 H10C . 0.98 ?
C20 N2 . 1.471(2) ?
C20 H20A . 0.99 ?
C20 H20B . 0.99 ?
C60 N6 . 1.459(2) ?
C60 H60A . 0.99 ?
C60 H60B . 0.99 ?
C211 N2 . 1.464(3) ?
C211 C212 . 1.499(3) ?
C211 H21A . 0.99 ?
C211 H21B . 0.99 ?
C212 N211 . 1.352(3) ?
C212 C213 . 1.370(4) ?
C213 C214 . 1.381(4) ?
C213 H213 . 0.95 ?
C214 C215 . 1.364(5) ?
C214 H214 . 0.95 ?
C215 C216 . 1.335(6) ?
C215 H215 . 0.95 ?
C216 N211 . 1.354(4) ?
C216 H216 . 0.95 ?
C221 N2 . 1.467(2) ?
C221 C222 . 1.503(3) ?
C221 H22A . 0.99 ?
C221 H22B . 0.99 ?
C222 N221 . 1.332(3) ?
C222 C223 . 1.375(3) ?
C223 C224 . 1.376(3) ?
C223 H223 . 0.95 ?
C224 C225 . 1.362(4) ?
C224 H224 . 0.95 ?
C225 C226 . 1.367(4) ?
C225 H225 . 0.95 ?
C226 N221 . 1.338(3) ?
C226 H226 . 0.95 ?
C611 N6 . 1.459(3) ?
C611 C612 . 1.509(3) ?
C611 H61A . 0.99 ?
C611 H61B . 0.99 ?
C612 N611 . 1.343(3) ?
C612 C613 . 1.381(3) ?
C613 C614 . 1.376(3) ?
C613 H613 . 0.95 ?
C614 C615 . 1.378(3) ?
C614 H614 . 0.95 ?
C615 C616 . 1.375(3) ?
C615 H615 . 0.95 ?
C616 N611 . 1.332(3) ?
C616 H616 . 0.95 ?
C621 N6 . 1.460(2) ?
C621 C622 . 1.506(3) ?
C621 H62A . 0.99 ?
C621 H62B . 0.99 ?
C622 N621 . 1.338(3) ?
C622 C623 . 1.380(3) ?
C623 C624 . 1.379(3) ?
C623 H623 . 0.95 ?
C624 C625 . 1.372(3) ?
C624 H624 . 0.95 ?
C625 C626 . 1.366(3) ?
C625 H625 . 0.95 ?
C626 N621 . 1.336(3) ?
C626 H626 . 0.95 ?
O1 H1 . 0.863(19) ?

loop_
_geom_hbond_atom_site_label_D
_geom_hbond_atom_site_label_H
_geom_hbond_atom_site_label_A
_geom_hbond_distance_DH
_geom_hbond_distance_HA
_geom_hbond_distance_DA
_geom_hbond_angle_DHA
_geom_hbond_publ_flag
O1 H1 N2 0.863(19) 2.11(2) 2.807(2) 138(2) n
O1 H1 N221 0.863(19) 2.43(2) 3.140(2) 140(2) n

loop_
_geom_torsion_atom_site_label_1
_geom_torsion_atom_site_label_2
_geom_torsion_atom_site_label_3
_geom_torsion_atom_site_label_4
_geom_torsion
_geom_torsion_publ_flag
O1 C1 C2 C3 178.88(18) ?
C6 C1 C2 C3 0.8(3) ?
O1 C1 C2 C20 3.2(3) ?
C6 C1 C2 C20 -174.90(18) ?
C1 C2 C3 C4 -1.9(3) ?
C20 C2 C3 C4 173.80(18) ?
C2 C3 C4 C5 0.7(3) ?
C2 C3 C4 C7 178.71(19) ?
C3 C4 C5 C6 1.8(3) ?
C7 C4 C5 C6 -176.29(19) ?
C4 C5 C6 C1 -2.9(3) ?
C4 C5 C6 C60 177.30(19) ?
O1 C1 C6 C5 -176.67(18) ?
C2 C1 C6 C5 1.5(3) ?
O1 C1 C6 C60 3.2(3) ?
C2 C1 C6 C60 -178.65(18) ?
C3 C4 C7 C8 -0.7(3) ?
C5 C4 C7 C8 177.3(2) ?
C3 C4 C7 C9 121.7(2) ?
C5 C4 C7 C9 -60.3(3) ?
C3 C4 C7 C10 -119.2(2) ?
C5 C4 C7 C10 58.8(3) ?
C3 C2 C20 N2 136.68(19) ?
C1 C2 C20 N2 -47.7(3) y
C5 C6 C60 N6 -5.7(3) ?
C1 C6 C60 N6 174.48(17) y
N2 C211 C212 N211 152.76(19) ?
N2 C211 C212 C213 -30.5(3) ?
N211 C212 C213 C214 0.8(4) ?
C211 C212 C213 C214 -175.8(2) ?
C212 C213 C214 C215 0.1(4) ?
C213 C214 C215 C216 -0.4(5) ?
C214 C215 C216 N211 0.0(6) ?
N2 C221 C222 N221 -46.8(2) ?
N2 C221 C222 C223 131.5(2) ?
N221 C222 C223 C224 1.4(3) ?
C221 C222 C223 C224 -176.9(2) ?
C222 C223 C224 C225 -0.2(4) ?
C223 C224 C225 C226 -1.3(4) ?
C224 C225 C226 N221 1.8(4) ?
N6 C611 C612 N611 169.15(17) ?
N6 C611 C612 C613 -10.6(3) ?
N611 C612 C613 C614 -0.9(3) ?
C611 C612 C613 C614 178.9(2) ?
C612 C613 C614 C615 1.4(3) ?
C613 C614 C615 C616 -0.6(3) ?
C614 C615 C616 N611 -1.0(3) ?
N6 C621 C622 N621 165.90(16) ?
N6 C621 C622 C623 -16.7(3) ?
N621 C622 C623 C624 0.4(3) ?
C621 C622 C623 C624 -176.72(19) ?
C622 C623 C624 C625 0.3(3) ?
C623 C624 C625 C626 -0.9(3) ?
C624 C625 C626 N621 0.8(3) ?
C212 C211 N2 C221 -72.1(2) ?
C212 C211 N2 C20 164.25(17) ?
C222 C221 N2 C211 173.69(18) ?
C222 C221 N2 C20 -63.1(2) ?
C2 C20 N2 C211 -72.1(2) ?
C2 C20 N2 C221 163.96(17) ?
C612 C611 N6 C60 162.33(16) ?
C612 C611 N6 C621 -76.1(2) ?
C6 C60 N6 C611 -74.3(2) ?
C6 C60 N6 C621 163.80(16) ?
C622 C621 N6 C611 160.51(16) ?
C622 C621 N6 C60 -76.4(2) ?
C213 C212 N211 C216 -1.1(4) ?
C211 C212 N211 C216 175.7(2) ?
C215 C216 N211 C212 0.8(5) ?
C223 C222 N221 C226 -1.0(3) ?
C221 C222 N221 C226 177.4(2) ?
C225 C226 N221 C222 -0.6(4) ?
C615 C616 N611 C612 1.5(3) ?
C613 C612 N611 C616 -0.6(3) ?
C611 C612 N611 C616 179.63(18) ?
C625 C626 N621 C622 -0.1(3) ?
C623 C622 N621 C626 -0.5(3) ?
C621 C622 N621 C626 176.88(17) ?

loop_
_cod_related_entry_id
_cod_related_entry_database
_cod_related_entry_code
1 ChemSpider 21131478
